data_7204580
loop_
_publ_author_name
'Jotaro Nakazaki'
'InGwon Chung'
'Michio M. Matsushita'
'Tadashi Sugawara'
'Ryoji Watanabe'
'Akira Izuoka'
'Yuzo Kawada'

_publ_section_title
;
 Design and preparation of pyrrole-based spin-polarized donors
;
_journal_issue 5
_journal_name_full 'J. Mater. Chem.'
_journal_page_first 1011
_journal_page_last 1022
_journal_paper_doi 10.1039/b211986b
_journal_volume 13
_journal_year 2003
_chemical_formula_sum 'C11 H16 N3 O2'
_chemical_formula_weight 222.27
_chemical_name_common 2-pyrrolylNN
_space_group_IT_number 14
_symmetry_cell_setting monoclinic
_symmetry_Int_Tables_number 14
_symmetry_space_group_name_Hall '-P 2ybc'
_symmetry_space_group_name_H-M 'P 1 21/c 1'
_atom_sites_solution_hydrogens geom
_atom_sites_solution_primary direct
_atom_sites_solution_secondary difmap
_audit_creation_date 'Mon Nov 25 20:01:24 2002'
_audit_creation_method SHELXL-97
_cell_angle_alpha 90.00
_cell_angle_beta 107.905(4)
_cell_angle_gamma 90.00
_cell_formula_units_Z 4
_cell_length_a 9.925(2)
_cell_length_b 9.317(2)
_cell_length_c 12.972(3)
_cell_measurement_reflns_used 25
_cell_measurement_temperature 288(2)
_cell_measurement_theta_max 25.0
_cell_measurement_theta_min 20.0
_cell_volume 1141.4(4)
_computing_cell_refinement 'Bruker SAINT'
_computing_data_collection 'Bruker SMART'
_computing_data_reduction 'Bruker SAINT & SADABS'
_computing_structure_refinement SHELXL-97
_computing_structure_solution SHELXS-97
_diffrn_ambient_temperature 288(2)
_diffrn_measured_fraction_theta_full 0.920
_diffrn_measured_fraction_theta_max 0.920
_diffrn_measurement_device_type 'Bruker SMART APEX'
_diffrn_measurement_method 'omega scan'
_diffrn_radiation_monochromator graphite
_diffrn_radiation_source 'fine-focus sealed tube'
_diffrn_radiation_type 'Mo K\a'
_diffrn_radiation_wavelength 0.71073
_diffrn_reflns_av_R_equivalents 0.0280
_diffrn_reflns_av_sigmaI/netI 0.0259
_diffrn_reflns_limit_h_max 12
_diffrn_reflns_limit_h_min -12
_diffrn_reflns_limit_k_max 12
_diffrn_reflns_limit_k_min -12
_diffrn_reflns_limit_l_max 10
_diffrn_reflns_limit_l_min -16
_diffrn_reflns_number 7247
_diffrn_reflns_theta_full 28.19
_diffrn_reflns_theta_max 28.19
_diffrn_reflns_theta_min 2.16
_exptl_absorpt_coefficient_mu 0.091
_exptl_absorpt_correction_T_max 0.9820
_exptl_absorpt_correction_T_min 0.9820
_exptl_absorpt_correction_type 'empirical (sadabs)'
_exptl_crystal_colour blue
_exptl_crystal_density_diffrn 1.293
_exptl_crystal_density_method 'not measured'
_exptl_crystal_description block
_exptl_crystal_F_000 476
_exptl_crystal_size_max 0.20
_exptl_crystal_size_mid 0.20
_exptl_crystal_size_min 0.20
_refine_diff_density_max 0.223
_refine_diff_density_min -0.183
_refine_diff_density_rms 0.037
_refine_ls_extinction_coef 0.012(5)
_refine_ls_extinction_expression Fc^*^=kFc[1+0.001xFc^2^\l^3^/sin(2\q)]^-1/4^
_refine_ls_extinction_method SHELXL
_refine_ls_goodness_of_fit_ref 1.051
_refine_ls_hydrogen_treatment mixed
_refine_ls_matrix_type full
_refine_ls_number_parameters 210
_refine_ls_number_reflns 2584
_refine_ls_number_restraints 0
_refine_ls_restrained_S_all 1.051
_refine_ls_R_factor_all 0.0606
_refine_ls_R_factor_gt 0.0479
_refine_ls_shift/su_max 0.000
_refine_ls_shift/su_mean 0.000
_refine_ls_structure_factor_coef Fsqd
_refine_ls_weighting_details 'calc w=1/[\s^2^(Fo^2^)+(0.0956P)^2^+0.0000P] where P=(Fo^2^+2Fc^2^)/3'
_refine_ls_weighting_scheme calc
_refine_ls_wR_factor_gt 0.1509
_refine_ls_wR_factor_ref 0.1588
_reflns_number_gt 1889
_reflns_number_total 2584
_reflns_threshold_expression >2sigma(I)
_cod_data_source_file b211986b.txt
_cod_data_source_block 2
_cod_original_sg_symbol_H-M P21/c
_cod_database_code 7204580

loop_
_symmetry_equiv_pos_as_xyz
'x, y, z'
'-x, y+1/2, -z+1/2'
'-x, -y, -z'
'x, -y-1/2, z-1/2'

loop_
_atom_site_label
_atom_site_type_symbol
_atom_site_fract_x
_atom_site_fract_y
_atom_site_fract_z
_atom_site_U_iso_or_equiv
_atom_site_adp_type
_atom_site_occupancy
_atom_site_symmetry_multiplicity
_atom_site_calc_flag
_atom_site_refinement_flags
_atom_site_disorder_assembly
_atom_site_disorder_group
O1 O 0.33129(16) 0.62156(14) 0.46359(8) 0.0872(4) Uani 1 1 d . . .
O2 O 0.16878(14) 0.62983(13) 0.09279(8) 0.0833(4) Uani 1 1 d . . .
N1 N 0.33331(12) 0.86219(12) 0.18503(9) 0.0490(3) Uani 1 1 d . . .
N2 N 0.26749(13) 0.58435(12) 0.36611(9) 0.0545(3) Uani 1 1 d . . .
N3 N 0.19073(12) 0.58772(12) 0.19015(9) 0.0524(3) Uani 1 1 d . . .
C1 C 0.33725(12) 0.79264(13) 0.27880(10) 0.0430(3) Uani 1 1 d . . .
C2 C 0.41528(15) 0.87614(16) 0.36380(13) 0.0544(4) Uani 1 1 d . . .
C3 C 0.45833(16) 0.99748(16) 0.31872(13) 0.0600(4) Uani 1 1 d . . .
C4 C 0.40703(16) 0.98587(16) 0.20968(14) 0.0573(4) Uani 1 1 d . . .
C5 C 0.26667(12) 0.65883(13) 0.27822(9) 0.0428(3) Uani 1 1 d . . .
C6 C 0.19182(15) 0.44411(14) 0.34061(12) 0.0526(4) Uani 1 1 d . . .
C7 C 0.12720(15) 0.45262(15) 0.21516(12) 0.0554(4) Uani 1 1 d . . .
C8 C 0.3028(2) 0.3282(2) 0.3802(2) 0.0844(6) Uani 1 1 d . . .
C9 C 0.0855(2) 0.4362(3) 0.40318(19) 0.0834(6) Uani 1 1 d . . .
C10 C -0.0323(2) 0.4725(4) 0.1749(2) 0.1029(9) Uani 1 1 d . . .
C11 C 0.1723(5) 0.3336(2) 0.1525(2) 0.1063(10) Uani 1 1 d . . .
H1 H 0.286(2) 0.830(2) 0.1138(16) 0.085(5) Uiso 1 1 d . . .
H2 H 0.4292(17) 0.855(2) 0.4370(15) 0.069(5) Uiso 1 1 d . . .
H3 H 0.5194(19) 1.0787(18) 0.3588(14) 0.077(5) Uiso 1 1 d . . .
H4 H 0.4143(17) 1.0429(17) 0.1543(14) 0.060(4) Uiso 1 1 d . . .
H5 H 0.2554(18) 0.232(2) 0.3661(16) 0.090(6) Uiso 1 1 d . . .
H6 H 0.376(3) 0.336(3) 0.342(2) 0.128(9) Uiso 1 1 d . . .
H7 H 0.348(2) 0.338(2) 0.4632(19) 0.101(7) Uiso 1 1 d . . .
H8 H 0.134(2) 0.443(2) 0.485(2) 0.104(7) Uiso 1 1 d . . .
H9 H 0.026(2) 0.527(2) 0.3890(17) 0.091(6) Uiso 1 1 d . . .
H10 H 0.027(3) 0.353(3) 0.3835(19) 0.115(8) Uiso 1 1 d . . .
H11 H -0.051(3) 0.554(3) 0.223(2) 0.128(10) Uiso 1 1 d . . .
H12 H -0.059(3) 0.493(3) 0.103(3) 0.125(9) Uiso 1 1 d . . .
H13 H -0.072(3) 0.384(3) 0.188(2) 0.132(10) Uiso 1 1 d . . .
H14 H 0.144(3) 0.254(3) 0.174(2) 0.123(8) Uiso 1 1 d . . .
H15 H 0.129(2) 0.347(3) 0.070(2) 0.108(7) Uiso 1 1 d . . .
H16 H 0.264(4) 0.321(5) 0.169(4) 0.20(2) Uiso 1 1 d . . .

loop_
_atom_site_aniso_label
_atom_site_aniso_U_11
_atom_site_aniso_U_22
_atom_site_aniso_U_33
_atom_site_aniso_U_23
_atom_site_aniso_U_13
_atom_site_aniso_U_12
O1 0.1447(11) 0.0796(8) 0.0336(6) -0.0050(5) 0.0218(6) -0.0263(8)
O2 0.1172(10) 0.0817(8) 0.0351(6) 0.0056(5) -0.0002(6) -0.0314(7)
N1 0.0575(7) 0.0504(6) 0.0382(7) 0.0016(5) 0.0133(5) 0.0006(5)
N2 0.0765(8) 0.0535(7) 0.0361(6) -0.0027(5) 0.0214(5) -0.0057(5)
N3 0.0597(7) 0.0551(7) 0.0382(6) 0.0011(5) 0.0085(5) -0.0063(5)
C1 0.0469(6) 0.0460(7) 0.0370(7) -0.0010(5) 0.0140(5) 0.0057(5)
C2 0.0644(8) 0.0566(8) 0.0413(8) -0.0066(6) 0.0150(6) -0.0021(6)
C3 0.0663(9) 0.0519(8) 0.0628(10) -0.0095(7) 0.0214(7) -0.0064(7)
C4 0.0657(9) 0.0484(8) 0.0612(10) 0.0047(7) 0.0244(7) -0.0012(6)
C5 0.0474(6) 0.0473(7) 0.0347(7) -0.0014(5) 0.0142(5) 0.0040(5)
C6 0.0591(7) 0.0497(7) 0.0532(8) 0.0041(6) 0.0234(6) -0.0011(6)
C7 0.0630(8) 0.0535(8) 0.0521(9) -0.0052(6) 0.0211(7) -0.0117(6)
C8 0.0796(12) 0.0590(11) 0.1001(17) -0.0019(10) 0.0065(12) 0.0089(9)
C9 0.0815(12) 0.1120(17) 0.0681(13) 0.0163(12) 0.0398(10) -0.0028(12)
C10 0.0629(11) 0.168(3) 0.0692(14) 0.0056(16) 0.0071(10) -0.0332(14)
C11 0.197(3) 0.0592(11) 0.0839(17) -0.0119(11) 0.075(2) -0.0072(15)

loop_
_atom_type_symbol
_atom_type_description
_atom_type_scat_dispersion_real
_atom_type_scat_dispersion_imag
_atom_type_scat_source
C C 0.0033 0.0016 'International Tables Vol C Tables 4.2.6.8 and 6.1.1.4'
H H 0.0000 0.0000 'International Tables Vol C Tables 4.2.6.8 and 6.1.1.4'
N N 0.0061 0.0033 'International Tables Vol C Tables 4.2.6.8 and 6.1.1.4'
O O 0.0106 0.0060 'International Tables Vol C Tables 4.2.6.8 and 6.1.1.4'

loop_
_geom_angle_atom_site_label_1
_geom_angle_atom_site_label_2
_geom_angle_atom_site_label_3
_geom_angle
_geom_angle_site_symmetry_1
_geom_angle_site_symmetry_3
_geom_angle_publ_flag
C4 N1 C1 109.18(12) . . ?
C4 N1 H1 124.9(12) . . ?
C1 N1 H1 126.0(12) . . ?
O1 N2 C5 125.25(12) . . ?
O1 N2 C6 121.34(11) . . ?
C5 N2 C6 113.32(11) . . ?
O2 N3 C5 125.05(12) . . ?
O2 N3 C7 121.42(11) . . ?
C5 N3 C7 113.51(11) . . ?
N1 C1 C2 107.44(13) . . ?
N1 C1 C5 121.91(11) . . ?
C2 C1 C5 130.64(12) . . ?
C1 C2 C3 106.91(14) . . ?
C1 C2 H2 124.5(11) . . ?
C3 C2 H2 128.5(11) . . ?
C4 C3 C2 107.90(13) . . ?
C4 C3 H3 124.9(10) . . ?
C2 C3 H3 127.1(10) . . ?
N1 C4 C3 108.57(14) . . ?
N1 C4 H4 118.6(10) . . ?
C3 C4 H4 132.8(10) . . ?
N2 C5 N3 109.09(12) . . ?
N2 C5 C1 125.16(11) . . ?
N3 C5 C1 125.75(11) . . ?
N2 C6 C8 106.57(14) . . ?
N2 C6 C9 108.01(15) . . ?
C8 C6 C9 109.68(18) . . ?
N2 C6 C7 101.81(10) . . ?
C8 C6 C7 114.41(15) . . ?
C9 C6 C7 115.51(14) . . ?
N3 C7 C10 106.80(17) . . ?
N3 C7 C11 106.63(15) . . ?
C10 C7 C11 110.6(2) . . ?
N3 C7 C6 101.83(10) . . ?
C10 C7 C6 114.61(15) . . ?
C11 C7 C6 115.28(18) . . ?
C6 C8 H5 108.8(11) . . ?
C6 C8 H6 110.3(15) . . ?
H5 C8 H6 110(2) . . ?
C6 C8 H7 108.9(12) . . ?
H5 C8 H7 107.4(18) . . ?
H6 C8 H7 111.2(18) . . ?
C6 C9 H8 111.4(14) . . ?
C6 C9 H9 108.8(12) . . ?
H8 C9 H9 101.7(17) . . ?
C6 C9 H10 111.2(15) . . ?
H8 C9 H10 112(2) . . ?
H9 C9 H10 111(2) . . ?
C7 C10 H11 104.0(14) . . ?
C7 C10 H12 108.7(17) . . ?
H11 C10 H12 115(2) . . ?
C7 C10 H13 106.4(17) . . ?
H11 C10 H13 111(2) . . ?
H12 C10 H13 111(2) . . ?
C7 C11 H14 106.2(19) . . ?
C7 C11 H15 111.9(14) . . ?
H14 C11 H15 111(2) . . ?
C7 C11 H16 115(3) . . ?
H14 C11 H16 103(4) . . ?
H15 C11 H16 110(3) . . ?

loop_
_geom_bond_atom_site_label_1
_geom_bond_atom_site_label_2
_geom_bond_distance
_geom_bond_site_symmetry_2
_geom_bond_publ_flag
O1 N2 1.2758(15) . ?
O2 N3 1.2756(15) . ?
N1 C4 1.3496(19) . ?
N1 C1 1.3681(17) . ?
N1 H1 0.95(2) . ?
N2 C5 1.3326(17) . ?
N2 C6 1.4926(18) . ?
N3 C5 1.3352(16) . ?
N3 C7 1.4877(18) . ?
C1 C2 1.3768(18) . ?
C1 C5 1.4289(19) . ?
C2 C3 1.399(2) . ?
C2 H2 0.937(19) . ?
C3 C4 1.352(2) . ?
C3 H3 1.008(18) . ?
C4 H4 0.914(18) . ?
C6 C8 1.515(2) . ?
C6 C9 1.518(2) . ?
C6 C7 1.557(2) . ?
C7 C10 1.518(3) . ?
C7 C11 1.522(3) . ?
C8 H5 1.00(2) . ?
C8 H6 1.00(3) . ?
C8 H7 1.04(2) . ?
C9 H8 1.02(3) . ?
C9 H9 1.02(2) . ?
C9 H10 0.95(3) . ?
C10 H11 1.04(3) . ?
C10 H12 0.91(3) . ?
C10 H13 0.95(3) . ?
C11 H14 0.87(3) . ?
C11 H15 1.03(3) . ?
C11 H16 0.88(4) . ?

loop_
_geom_torsion_atom_site_label_1
_geom_torsion_atom_site_label_2
_geom_torsion_atom_site_label_3
_geom_torsion_atom_site_label_4
_geom_torsion
_geom_torsion_site_symmetry_1
_geom_torsion_site_symmetry_2
_geom_torsion_site_symmetry_3
_geom_torsion_site_symmetry_4
_geom_torsion_publ_flag
C4 N1 C1 C2 0.22(15) . . . . ?
C4 N1 C1 C5 179.25(12) . . . . ?
N1 C1 C2 C3 -0.10(15) . . . . ?
C5 C1 C2 C3 -179.02(13) . . . . ?
C1 C2 C3 C4 -0.04(17) . . . . ?
C1 N1 C4 C3 -0.25(16) . . . . ?
C2 C3 C4 N1 0.18(17) . . . . ?
O1 N2 C5 N3 179.46(13) . . . . ?
C6 N2 C5 N3 2.91(16) . . . . ?
O1 N2 C5 C1 0.0(2) . . . . ?
C6 N2 C5 C1 -176.52(11) . . . . ?
O2 N3 C5 N2 179.90(13) . . . . ?
C7 N3 C5 N2 1.84(15) . . . . ?
O2 N3 C5 C1 -0.7(2) . . . . ?
C7 N3 C5 C1 -178.73(12) . . . . ?
N1 C1 C5 N2 179.09(12) . . . . ?
C2 C1 C5 N2 -2.1(2) . . . . ?
N1 C1 C5 N3 -0.2(2) . . . . ?
C2 C1 C5 N3 178.54(13) . . . . ?
O1 N2 C6 C8 -62.5(2) . . . . ?
C5 N2 C6 C8 114.19(17) . . . . ?
O1 N2 C6 C9 55.3(2) . . . . ?
C5 N2 C6 C9 -128.02(15) . . . . ?
O1 N2 C6 C7 177.31(13) . . . . ?
C5 N2 C6 C7 -5.98(15) . . . . ?
O2 N3 C7 C10 -63.0(2) . . . . ?
C5 N3 C7 C10 115.15(17) . . . . ?
O2 N3 C7 C11 55.3(2) . . . . ?
C5 N3 C7 C11 -126.6(2) . . . . ?
O2 N3 C7 C6 176.51(12) . . . . ?
C5 N3 C7 C6 -5.36(14) . . . . ?
N2 C6 C7 N3 6.22(13) . . . . ?
C8 C6 C7 N3 -108.28(15) . . . . ?
C9 C6 C7 N3 122.94(16) . . . . ?
N2 C6 C7 C10 -108.7(2) . . . . ?
C8 C6 C7 C10 136.8(2) . . . . ?
C9 C6 C7 C10 8.1(2) . . . . ?
N2 C6 C7 C11 121.20(19) . . . . ?
C8 C6 C7 C11 6.7(2) . . . . ?
C9 C6 C7 C11 -122.1(2) . . . . ?
